data_4031537
loop_
_publ_author_name
'Chen, Chao'
'Lu, Chunxin'
'Zheng, Qing'
'Ni, Shengliang'
'Zhang, Min'
'Chen, Wanzhi'

_publ_section_title
;
 Synthesis and structures of ruthenium-NHC complexes and their catalysis
 in hydrogen transfer reaction.
;
_journal_name_full 'Beilstein journal of organic chemistry'
_journal_page_first 1786
_journal_page_last 1795
_journal_paper_doi 10.3762/bjoc.11.194
_journal_volume 11
_journal_year 2015
_chemical_formula_sum 'C29 H31 F12 N9 O0 P2 Ru'
_chemical_formula_weight 896.64
_chemical_name_systematic
; 
 ? 
;
_space_group_IT_number 2
_symmetry_cell_setting triclinic
_symmetry_space_group_name_Hall '-P 1'
_symmetry_space_group_name_H-M 'P -1'
_atom_sites_solution_hydrogens geom
_atom_sites_solution_primary direct
_atom_sites_solution_secondary difmap
_audit_creation_method SHELXL-97
_cell_angle_alpha 97.7010(10)
_cell_angle_beta 103.2130(10)
_cell_angle_gamma 94.0570(10)
_cell_formula_units_Z 2
_cell_length_a 11.4695(12)
_cell_length_b 13.1322(14)
_cell_length_c 13.7721(14)
_cell_measurement_temperature 293(2)
_cell_volume 1990.1(4)
_computing_structure_refinement 'SHELXL-97 (Sheldrick, 1997)'
_computing_structure_solution 'SHELXS-97 (Sheldrick, 1990)'
_diffrn_ambient_temperature 293(2)
_diffrn_measured_fraction_theta_full 0.996
_diffrn_measured_fraction_theta_max 0.996
_diffrn_measurement_device_type 'multiwire proportional'
_diffrn_measurement_method 'phi and omega scans'
_diffrn_radiation_monochromator graphite
_diffrn_radiation_source 'fine-focus sealed tube'
_diffrn_radiation_type MoK\a
_diffrn_radiation_wavelength 0.71073
_diffrn_reflns_av_R_equivalents 0.0129
_diffrn_reflns_av_sigmaI/netI 0.0168
_diffrn_reflns_limit_h_max 13
_diffrn_reflns_limit_h_min -13
_diffrn_reflns_limit_k_max 15
_diffrn_reflns_limit_k_min -15
_diffrn_reflns_limit_l_max 16
_diffrn_reflns_limit_l_min -16
_diffrn_reflns_number 15882
_diffrn_reflns_theta_full 25.01
_diffrn_reflns_theta_max 25.01
_diffrn_reflns_theta_min 2.66
_exptl_absorpt_coefficient_mu 0.564
_exptl_absorpt_correction_T_max 0.888
_exptl_absorpt_correction_T_min 0.878
_exptl_absorpt_correction_type multi-scan
_exptl_absorpt_process_details sadabs
_exptl_crystal_colour yellow
_exptl_crystal_density_diffrn 1.496
_exptl_crystal_density_method 'not measured'
_exptl_crystal_description block
_exptl_crystal_F_000 900
_exptl_crystal_size_max 0.23
_exptl_crystal_size_mid 0.22
_exptl_crystal_size_min 0.21
_refine_diff_density_max 1.232
_refine_diff_density_min -0.889
_refine_diff_density_rms 0.080
_refine_ls_extinction_method none
_refine_ls_goodness_of_fit_ref 1.053
_refine_ls_hydrogen_treatment constr
_refine_ls_matrix_type full
_refine_ls_number_parameters 483
_refine_ls_number_reflns 7002
_refine_ls_number_restraints 0
_refine_ls_restrained_S_all 1.053
_refine_ls_R_factor_all 0.0389
_refine_ls_R_factor_gt 0.0373
_refine_ls_shift/su_max 0.002
_refine_ls_shift/su_mean 0.000
_refine_ls_structure_factor_coef Fsqd
_refine_ls_weighting_details 'calc w=1/[\s^2^(Fo^2^)+(0.0474P)^2^+4.2597P] where P=(Fo^2^+2Fc^2^)/3'
_refine_ls_weighting_scheme calc
_refine_ls_wR_factor_gt 0.0973
_refine_ls_wR_factor_ref 0.0984
_reflns_number_gt 6634
_reflns_number_total 7002
_reflns_threshold_expression >2sigma(I)
_cod_data_source_file 1860-5397-11-194-S1.cif
_cod_data_source_block 3
_cod_depositor_comments 'Adding full bibliography for 4031535--4031539.cif.'
_cod_original_sg_symbol_H-M P-1
_cod_database_code 4031537

loop_
_symmetry_equiv_pos_as_xyz
'x, y, z'
'-x, -y, -z'

loop_
_atom_site_label
_atom_site_type_symbol
_atom_site_fract_x
_atom_site_fract_y
_atom_site_fract_z
_atom_site_U_iso_or_equiv
_atom_site_adp_type
_atom_site_occupancy
_atom_site_symmetry_multiplicity
_atom_site_calc_flag
_atom_site_refinement_flags
Ru1 Ru 0.248734(18) 0.672664(16) 0.236706(15) 0.01627(8) Uani 1 1 d .
N1 N 0.2046(2) 0.54873(19) 0.11634(17) 0.0211(5) Uani 1 1 d .
N2 N 0.3741(2) 0.49094(18) 0.29357(17) 0.0198(5) Uani 1 1 d .
N3 N 0.4787(2) 0.63621(18) 0.36798(17) 0.0197(5) Uani 1 1 d .
N4 N 0.3005(2) 0.78886(17) 0.36388(17) 0.0192(5) Uani 1 1 d .
N5 N 0.3670(2) 0.73742(18) 0.16737(18) 0.0219(5) Uani 1 1 d .
N6 N 0.1224(2) 0.76505(19) 0.16181(18) 0.0229(5) Uani 1 1 d .
N7 N 0.1190(2) 0.61279(18) 0.29749(17) 0.0195(5) Uani 1 1 d .
C1 C 0.2155(3) 0.8430(2) 0.3932(2) 0.0252(6) Uani 1 1 d .
H1 H 0.1377 0.8322 0.3523 0.030 Uiso 1 1 calc R
C2 C 0.2380(3) 0.9137(2) 0.4808(2) 0.0314(7) Uani 1 1 d .
H2 H 0.1765 0.9490 0.4983 0.038 Uiso 1 1 calc R
C3 C 0.3535(3) 0.9312(2) 0.5421(2) 0.0334(7) Uani 1 1 d .
H3 H 0.3715 0.9790 0.6011 0.040 Uiso 1 1 calc R
C4 C 0.4413(3) 0.8761(2) 0.5134(2) 0.0272(6) Uani 1 1 d .
H4 H 0.5194 0.8861 0.5537 0.033 Uiso 1 1 calc R
C5 C 0.4136(3) 0.8056(2) 0.4246(2) 0.0210(6) Uani 1 1 d .
C6 C 0.5120(2) 0.7478(2) 0.3944(2) 0.0233(6) Uani 1 1 d .
H6A H 0.5321 0.7741 0.3371 0.028 Uiso 1 1 calc R
H6B H 0.5834 0.7610 0.4498 0.028 Uiso 1 1 calc R
C7 C 0.3726(2) 0.5948(2) 0.3045(2) 0.0183(5) Uani 1 1 d .
C8 C 0.5497(2) 0.5588(2) 0.3978(2) 0.0210(6) Uani 1 1 d .
C9 C 0.6645(3) 0.5629(3) 0.4599(2) 0.0271(6) Uani 1 1 d .
H9 H 0.7092 0.6253 0.4910 0.033 Uiso 1 1 calc R
C10 C 0.7088(3) 0.4689(3) 0.4729(2) 0.0320(7) Uani 1 1 d .
H10 H 0.7855 0.4682 0.5136 0.038 Uiso 1 1 calc R
C11 C 0.6417(3) 0.3756(3) 0.4268(3) 0.0349(8) Uani 1 1 d .
H11 H 0.6747 0.3143 0.4378 0.042 Uiso 1 1 calc R
C12 C 0.5265(3) 0.3711(2) 0.3644(2) 0.0296(7) Uani 1 1 d .
H12 H 0.4819 0.3086 0.3336 0.036 Uiso 1 1 calc R
C13 C 0.4821(3) 0.4652(2) 0.3509(2) 0.0222(6) Uani 1 1 d .
C14 C 0.2705(3) 0.4216(2) 0.2317(2) 0.0238(6) Uani 1 1 d .
H14A H 0.2057 0.4230 0.2662 0.029 Uiso 1 1 calc R
H14B H 0.2929 0.3516 0.2248 0.029 Uiso 1 1 calc R
C15 C 0.2249(2) 0.4495(2) 0.1273(2) 0.0237(6) Uani 1 1 d .
C16 C 0.1995(3) 0.3718(3) 0.0441(2) 0.0328(7) Uani 1 1 d .
H16 H 0.2152 0.3047 0.0527 0.039 Uiso 1 1 calc R
C17 C 0.1511(3) 0.3939(3) -0.0517(3) 0.0375(8) Uani 1 1 d .
H17 H 0.1328 0.3421 -0.1075 0.045 Uiso 1 1 calc R
C18 C 0.1307(3) 0.4943(3) -0.0621(2) 0.0337(7) Uani 1 1 d .
H18 H 0.0978 0.5115 -0.1253 0.040 Uiso 1 1 calc R
C19 C 0.1596(3) 0.5688(3) 0.0222(2) 0.0260(6) Uani 1 1 d .
H19 H 0.1475 0.6367 0.0139 0.031 Uiso 1 1 calc R
C20 C 0.0680(3) 0.8229(2) 0.1221(2) 0.0274(6) Uani 1 1 d .
C21 C 0.0005(3) 0.8977(3) 0.0704(3) 0.0468(9) Uani 1 1 d .
H21A H 0.0518 0.9607 0.0781 0.070 Uiso 1 1 calc R
H21B H -0.0667 0.9113 0.0991 0.070 Uiso 1 1 calc R
H21C H -0.0283 0.8704 0.0000 0.070 Uiso 1 1 calc R
C22 C 0.0388(3) 0.5867(2) 0.3270(2) 0.0226(6) Uani 1 1 d .
C23 C -0.0644(3) 0.5534(3) 0.3643(3) 0.0358(8) Uani 1 1 d .
H23A H -0.0549 0.5870 0.4324 0.054 Uiso 1 1 calc R
H23B H -0.0696 0.4799 0.3628 0.054 Uiso 1 1 calc R
H23C H -0.1367 0.5713 0.3224 0.054 Uiso 1 1 calc R
C24 C 0.4259(3) 0.7734(2) 0.1225(2) 0.0289(7) Uani 1 1 d .
C25 C 0.5026(4) 0.8199(4) 0.0651(3) 0.0508(10) Uani 1 1 d .
H25A H 0.4869 0.8904 0.0620 0.076 Uiso 1 1 calc R
H25B H 0.4855 0.7820 -0.0021 0.076 Uiso 1 1 calc R
H25C H 0.5856 0.8178 0.0977 0.076 Uiso 1 1 calc R
N8 N 0.0622(4) 0.3320(3) 0.3790(3) 0.0696(11) Uani 1 1 d .
C27 C 0.0658(4) 0.2452(3) 0.3636(3) 0.0471(9) Uani 1 1 d .
C26 C 0.0742(4) 0.1355(3) 0.3438(4) 0.0588(11) Uani 1 1 d .
H26A H 0.0597 0.1136 0.2723 0.088 Uiso 1 1 calc R
H26B H 0.0153 0.0991 0.3696 0.088 Uiso 1 1 calc R
H26C H 0.1533 0.1209 0.3763 0.088 Uiso 1 1 calc R
N9 N 0.8626(6) 0.2226(5) 0.1078(4) 0.116(2) Uani 1 1 d .
C29 C 0.8014(6) 0.1771(5) 0.1428(4) 0.0854(18) Uani 1 1 d .
C28 C 0.7241(6) 0.1130(7) 0.1843(7) 0.134(4) Uani 1 1 d .
H28A H 0.6459 0.0986 0.1385 0.201 Uiso 1 1 calc R
H28B H 0.7167 0.1483 0.2479 0.201 Uiso 1 1 calc R
H28C H 0.7581 0.0493 0.1941 0.201 Uiso 1 1 calc R
P1 P 0.18982(9) 0.16671(7) 0.69228(10) 0.0476(3) Uani 1 1 d .
F1 F 0.2702(2) 0.2742(2) 0.7259(3) 0.0891(11) Uani 1 1 d .
F2 F 0.2059(3) 0.1691(3) 0.5820(2) 0.0987(12) Uani 1 1 d .
F3 F 0.3095(2) 0.11086(19) 0.7138(2) 0.0625(7) Uani 1 1 d .
F5 F 0.1865(5) 0.1635(4) 0.8074(4) 0.1378(18) Uani 1 1 d .
F4 F 0.0757(3) 0.2242(3) 0.6826(5) 0.143(2) Uani 1 1 d .
F6 F 0.1111(3) 0.0597(2) 0.6544(4) 0.1153(15) Uani 1 1 d .
P2 P 0.33384(10) 0.08778(8) 0.17537(8) 0.0471(3) Uani 1 1 d .
F10 F 0.2068(3) 0.1306(2) 0.1381(2) 0.0773(8) Uani 1 1 d .
F9 F 0.3412(2) 0.1549(2) 0.28383(19) 0.0626(7) Uani 1 1 d .
F12 F 0.3214(5) 0.0229(3) 0.0709(3) 0.1350(17) Uani 1 1 d .
F7 F 0.3988(3) 0.1866(2) 0.1452(2) 0.0782(8) Uani 1 1 d .
F8 F 0.2653(3) -0.0051(2) 0.2093(3) 0.1040(13) Uani 1 1 d .
F11 F 0.4580(3) 0.0490(3) 0.2214(3) 0.1097(13) Uani 1 1 d .

loop_
_atom_site_aniso_label
_atom_site_aniso_U_11
_atom_site_aniso_U_22
_atom_site_aniso_U_33
_atom_site_aniso_U_23
_atom_site_aniso_U_13
_atom_site_aniso_U_12
Ru1 0.01537(12) 0.01791(13) 0.01535(12) 0.00224(8) 0.00347(8) 0.00187(8)
N1 0.0168(11) 0.0276(13) 0.0187(12) 0.0005(9) 0.0064(9) -0.0008(9)
N2 0.0194(11) 0.0197(11) 0.0212(12) 0.0030(9) 0.0067(9) 0.0033(9)
N3 0.0171(11) 0.0226(12) 0.0192(11) 0.0026(9) 0.0036(9) 0.0033(9)
N4 0.0210(12) 0.0174(11) 0.0198(11) 0.0042(9) 0.0057(9) 0.0022(9)
N5 0.0206(12) 0.0241(12) 0.0201(12) 0.0018(10) 0.0043(10) 0.0021(10)
N6 0.0218(12) 0.0249(12) 0.0218(12) 0.0062(10) 0.0041(10) 0.0003(10)
N7 0.0205(12) 0.0214(12) 0.0169(11) 0.0040(9) 0.0037(9) 0.0047(9)
C1 0.0264(15) 0.0225(14) 0.0281(15) 0.0050(12) 0.0078(12) 0.0058(12)
C2 0.0399(18) 0.0238(15) 0.0334(17) 0.0010(13) 0.0153(14) 0.0087(13)
C3 0.051(2) 0.0213(15) 0.0258(16) -0.0044(12) 0.0100(15) 0.0003(14)
C4 0.0328(16) 0.0193(14) 0.0257(15) 0.0022(12) 0.0022(13) -0.0033(12)
C5 0.0240(14) 0.0168(13) 0.0222(14) 0.0049(11) 0.0055(11) -0.0015(11)
C6 0.0184(14) 0.0238(14) 0.0247(15) 0.0013(11) 0.0016(11) -0.0013(11)
C7 0.0181(13) 0.0216(13) 0.0165(13) 0.0008(10) 0.0080(10) 0.0024(10)
C8 0.0195(13) 0.0285(15) 0.0193(13) 0.0077(11) 0.0096(11) 0.0076(11)
C9 0.0203(14) 0.0399(17) 0.0241(15) 0.0099(13) 0.0077(12) 0.0062(13)
C10 0.0203(15) 0.050(2) 0.0330(17) 0.0230(15) 0.0095(13) 0.0131(14)
C11 0.0322(17) 0.0385(18) 0.047(2) 0.0268(16) 0.0198(15) 0.0193(14)
C12 0.0307(16) 0.0271(16) 0.0389(18) 0.0133(13) 0.0177(14) 0.0090(13)
C13 0.0217(14) 0.0281(15) 0.0216(14) 0.0080(11) 0.0111(11) 0.0076(11)
C14 0.0240(14) 0.0181(14) 0.0296(15) 0.0019(11) 0.0088(12) 0.0006(11)
C15 0.0189(14) 0.0249(15) 0.0264(15) -0.0019(12) 0.0085(11) -0.0030(11)
C16 0.0347(17) 0.0273(16) 0.0348(18) -0.0066(13) 0.0143(14) -0.0052(13)
C17 0.0349(18) 0.043(2) 0.0286(17) -0.0139(14) 0.0121(14) -0.0127(15)
C18 0.0288(16) 0.049(2) 0.0209(15) -0.0011(14) 0.0077(13) -0.0083(14)
C19 0.0210(14) 0.0365(17) 0.0204(14) 0.0038(12) 0.0064(11) -0.0019(12)
C20 0.0249(15) 0.0277(15) 0.0283(16) 0.0096(13) 0.0016(12) -0.0011(13)
C21 0.041(2) 0.045(2) 0.054(2) 0.0296(18) -0.0019(17) 0.0081(17)
C22 0.0234(15) 0.0250(14) 0.0203(14) 0.0045(11) 0.0050(12) 0.0071(12)
C23 0.0288(17) 0.0430(19) 0.0425(19) 0.0147(15) 0.0171(15) 0.0057(14)
C24 0.0275(16) 0.0340(17) 0.0239(15) 0.0020(13) 0.0070(13) -0.0024(13)
C25 0.049(2) 0.068(3) 0.036(2) 0.0079(18) 0.0209(18) -0.018(2)
N8 0.079(3) 0.052(2) 0.069(3) 0.0024(19) 0.003(2) 0.008(2)
C27 0.044(2) 0.048(2) 0.043(2) 0.0041(17) 0.0036(17) -0.0040(18)
C26 0.065(3) 0.045(2) 0.064(3) 0.004(2) 0.016(2) -0.006(2)
N9 0.134(5) 0.132(5) 0.085(4) 0.056(4) 0.023(4) -0.017(4)
C29 0.082(4) 0.104(4) 0.070(3) 0.053(3) -0.001(3) -0.003(3)
C28 0.079(4) 0.164(8) 0.184(8) 0.124(7) 0.028(5) 0.007(5)
P1 0.0389(5) 0.0246(4) 0.0888(8) 0.0048(5) 0.0360(5) 0.0068(4)
F1 0.0545(16) 0.0408(14) 0.170(3) -0.0172(17) 0.0451(19) -0.0018(12)
F2 0.069(2) 0.143(3) 0.072(2) 0.048(2) -0.0135(16) -0.022(2)
F3 0.0697(17) 0.0515(14) 0.0780(18) 0.0192(13) 0.0300(14) 0.0279(12)
F5 0.171(4) 0.157(4) 0.133(3) 0.027(3) 0.123(3) 0.039(3)
F4 0.0370(15) 0.0616(19) 0.338(7) 0.031(3) 0.058(3) 0.0194(14)
F6 0.082(2) 0.0434(16) 0.227(5) -0.013(2) 0.079(3) -0.0234(15)
P2 0.0447(6) 0.0326(5) 0.0533(6) 0.0023(4) -0.0068(5) 0.0025(4)
F10 0.0592(17) 0.086(2) 0.0766(19) 0.0250(16) -0.0128(14) 0.0152(15)
F9 0.0631(16) 0.0634(16) 0.0534(15) 0.0055(12) 0.0058(12) -0.0126(12)
F12 0.187(5) 0.108(3) 0.083(3) -0.048(2) 0.010(3) 0.025(3)
F7 0.095(2) 0.0733(19) 0.0721(19) 0.0123(15) 0.0384(17) -0.0107(16)
F8 0.099(2) 0.0454(16) 0.148(3) 0.0335(18) -0.013(2) -0.0206(16)
F11 0.066(2) 0.127(3) 0.131(3) 0.024(3) 0.002(2) 0.043(2)

loop_
_atom_type_symbol
_atom_type_description
_atom_type_scat_dispersion_real
_atom_type_scat_dispersion_imag
_atom_type_scat_source
C C 0.0033 0.0016 'International Tables Vol C Tables 4.2.6.8 and 6.1.1.4'
H H 0.0000 0.0000 'International Tables Vol C Tables 4.2.6.8 and 6.1.1.4'
F F 0.0171 0.0103 'International Tables Vol C Tables 4.2.6.8 and 6.1.1.4'
N N 0.0061 0.0033 'International Tables Vol C Tables 4.2.6.8 and 6.1.1.4'
O O 0.0106 0.0060 'International Tables Vol C Tables 4.2.6.8 and 6.1.1.4'
P P 0.1023 0.0942 'International Tables Vol C Tables 4.2.6.8 and 6.1.1.4'
Ru Ru -1.2594 0.8363 'International Tables Vol C Tables 4.2.6.8 and 6.1.1.4'

loop_
_geom_angle_atom_site_label_1
_geom_angle_atom_site_label_2
_geom_angle_atom_site_label_3
_geom_angle
C7 Ru1 N7 94.33(10)
C7 Ru1 N5 90.55(10)
N7 Ru1 N5 174.99(9)
C7 Ru1 N4 87.72(10)
N7 Ru1 N4 89.03(9)
N5 Ru1 N4 92.27(9)
C7 Ru1 N1 87.95(10)
N7 Ru1 N1 90.19(9)
N5 Ru1 N1 88.87(9)
N4 Ru1 N1 175.53(9)
C7 Ru1 N6 176.23(10)
N7 Ru1 N6 89.12(9)
N5 Ru1 N6 86.03(9)
N4 Ru1 N6 90.82(9)
N1 Ru1 N6 93.57(9)
C19 N1 C15 117.8(2)
C19 N1 Ru1 118.6(2)
C15 N1 Ru1 123.51(19)
C7 N2 C13 110.4(2)
C7 N2 C14 121.1(2)
C13 N2 C14 128.4(2)
C7 N3 C8 110.7(2)
C7 N3 C6 122.5(2)
C8 N3 C6 126.8(2)
C1 N4 C5 117.5(2)
C1 N4 Ru1 118.95(19)
C5 N4 Ru1 123.21(18)
C24 N5 Ru1 174.8(2)
C20 N6 Ru1 170.9(2)
C22 N7 Ru1 172.6(2)
N4 C1 C2 123.4(3)
N4 C1 H1 118.3
C2 C1 H1 118.3
C1 C2 C3 119.0(3)
C1 C2 H2 120.5
C3 C2 H2 120.5
C4 C3 C2 118.3(3)
C4 C3 H3 120.8
C2 C3 H3 120.8
C3 C4 C5 120.3(3)
C3 C4 H4 119.8
C5 C4 H4 119.8
N4 C5 C4 121.5(3)
N4 C5 C6 119.5(2)
C4 C5 C6 119.0(3)
N3 C6 C5 113.1(2)
N3 C6 H6A 109.0
C5 C6 H6A 109.0
N3 C6 H6B 109.0
C5 C6 H6B 109.0
H6A C6 H6B 107.8
N3 C7 N2 106.7(2)
N3 C7 Ru1 125.5(2)
N2 C7 Ru1 127.7(2)
C9 C8 N3 131.8(3)
C9 C8 C13 122.0(3)
N3 C8 C13 106.1(2)
C10 C9 C8 116.4(3)
C10 C9 H9 121.8
C8 C9 H9 121.8
C9 C10 C11 121.8(3)
C9 C10 H10 119.1
C11 C10 H10 119.1
C10 C11 C12 122.0(3)
C10 C11 H11 119.0
C12 C11 H11 119.0
C13 C12 C11 116.3(3)
C13 C12 H12 121.8
C11 C12 H12 121.8
C12 C13 C8 121.4(3)
C12 C13 N2 132.5(3)
C8 C13 N2 106.1(2)
N2 C14 C15 113.5(2)
N2 C14 H14A 108.9
C15 C14 H14A 108.9
N2 C14 H14B 108.9
C15 C14 H14B 108.9
H14A C14 H14B 107.7
N1 C15 C16 120.9(3)
N1 C15 C14 120.1(2)
C16 C15 C14 119.0(3)
C17 C16 C15 120.3(3)
C17 C16 H16 119.8
C15 C16 H16 119.8
C18 C17 C16 118.5(3)
C18 C17 H17 120.8
C16 C17 H17 120.8
C19 C18 C17 119.0(3)
C19 C18 H18 120.5
C17 C18 H18 120.5
N1 C19 C18 123.5(3)
N1 C19 H19 118.2
C18 C19 H19 118.2
N6 C20 C21 178.8(4)
C20 C21 H21A 109.5
C20 C21 H21B 109.5
H21A C21 H21B 109.5
C20 C21 H21C 109.5
H21A C21 H21C 109.5
H21B C21 H21C 109.5
N7 C22 C23 179.8(3)
C22 C23 H23A 109.5
C22 C23 H23B 109.5
H23A C23 H23B 109.5
C22 C23 H23C 109.5
H23A C23 H23C 109.5
H23B C23 H23C 109.5
N5 C24 C25 179.6(4)
C24 C25 H25A 109.5
C24 C25 H25B 109.5
H25A C25 H25B 109.5
C24 C25 H25C 109.5
H25A C25 H25C 109.5
H25B C25 H25C 109.5
N8 C27 C26 178.2(5)
C27 C26 H26A 109.5
C27 C26 H26B 109.5
H26A C26 H26B 109.5
C27 C26 H26C 109.5
H26A C26 H26C 109.5
H26B C26 H26C 109.5
N9 C29 C28 176.5(9)
C29 C28 H28A 109.5
C29 C28 H28B 109.5
H28A C28 H28B 109.5
C29 C28 H28C 109.5
H28A C28 H28C 109.5
H28B C28 H28C 109.5
F4 P1 F6 91.08(19)
F4 P1 F2 97.5(3)
F6 P1 F2 89.4(2)
F4 P1 F1 89.48(17)
F6 P1 F1 177.6(2)
F2 P1 F1 88.2(2)
F4 P1 F3 174.4(3)
F6 P1 F3 91.04(18)
F2 P1 F3 87.69(17)
F1 P1 F3 88.61(15)
F4 P1 F5 87.3(3)
F6 P1 F5 92.7(3)
F2 P1 F5 174.7(2)
F1 P1 F5 89.6(3)
F3 P1 F5 87.5(2)
F12 P2 F11 93.3(3)
F12 P2 F8 90.1(3)
F11 P2 F8 90.3(2)
F12 P2 F10 91.4(2)
F11 P2 F10 175.1(2)
F8 P2 F10 88.43(18)
F12 P2 F7 92.9(2)
F11 P2 F7 91.8(2)
F8 P2 F7 176.3(2)
F10 P2 F7 89.29(18)
F12 P2 F9 177.8(2)
F11 P2 F9 88.62(19)
F8 P2 F9 88.66(19)
F10 P2 F9 86.66(16)
F7 P2 F9 88.31(15)

loop_
_geom_bond_atom_site_label_1
_geom_bond_atom_site_label_2
_geom_bond_distance
Ru1 C7 1.947(3)
Ru1 N7 2.028(2)
Ru1 N5 2.030(2)
Ru1 N4 2.104(2)
Ru1 N1 2.105(2)
Ru1 N6 2.130(2)
N1 C19 1.350(4)
N1 C15 1.361(4)
N2 C7 1.354(4)
N2 C13 1.398(4)
N2 C14 1.464(4)
N3 C7 1.354(4)
N3 C8 1.393(4)
N3 C6 1.463(4)
N4 C1 1.350(4)
N4 C5 1.358(4)
N5 C24 1.134(4)
N6 C20 1.134(4)
N7 C22 1.137(4)
C1 C2 1.381(4)
C1 H1 0.9300
C2 C3 1.384(5)
C2 H2 0.9300
C3 C4 1.379(5)
C3 H3 0.9300
C4 C5 1.390(4)
C4 H4 0.9300
C5 C6 1.508(4)
C6 H6A 0.9700
C6 H6B 0.9700
C8 C9 1.390(4)
C8 C13 1.397(4)
C9 C10 1.386(4)
C9 H9 0.9300
C10 C11 1.389(5)
C10 H10 0.9300
C11 C12 1.394(5)
C11 H11 0.9300
C12 C13 1.389(4)
C12 H12 0.9300
C14 C15 1.517(4)
C14 H14A 0.9700
C14 H14B 0.9700
C15 C16 1.390(4)
C16 C17 1.386(5)
C16 H16 0.9300
C17 C18 1.375(5)
C17 H17 0.9300
C18 C19 1.374(4)
C18 H18 0.9300
C19 H19 0.9300
C20 C21 1.454(4)
C21 H21A 0.9600
C21 H21B 0.9600
C21 H21C 0.9600
C22 C23 1.457(4)
C23 H23A 0.9600
C23 H23B 0.9600
C23 H23C 0.9600
C24 C25 1.464(5)
C25 H25A 0.9600
C25 H25B 0.9600
C25 H25C 0.9600
N8 C27 1.137(5)
C27 C26 1.445(6)
C26 H26A 0.9600
C26 H26B 0.9600
C26 H26C 0.9600
N9 C29 1.118(7)
C29 C28 1.443(8)
C28 H28A 0.9600
C28 H28B 0.9600
C28 H28C 0.9600
P1 F4 1.545(3)
P1 F6 1.572(3)
P1 F2 1.575(4)
P1 F1 1.582(3)
P1 F3 1.589(3)
P1 F5 1.601(4)
P2 F12 1.542(3)
P2 F11 1.570(3)
P2 F8 1.583(3)
P2 F10 1.598(3)
P2 F7 1.600(3)
P2 F9 1.611(3)

loop_
_geom_torsion_atom_site_label_1
_geom_torsion_atom_site_label_2
_geom_torsion_atom_site_label_3
_geom_torsion_atom_site_label_4
_geom_torsion
C7 Ru1 N1 C19 -150.3(2)
N7 Ru1 N1 C19 115.4(2)
N5 Ru1 N1 C19 -59.7(2)
N4 Ru1 N1 C19 -164.7(10)
N6 Ru1 N1 C19 26.2(2)
C7 Ru1 N1 C15 26.1(2)
N7 Ru1 N1 C15 -68.2(2)
N5 Ru1 N1 C15 116.7(2)
N4 Ru1 N1 C15 11.8(12)
N6 Ru1 N1 C15 -157.3(2)
C7 Ru1 N4 C1 -145.2(2)
N7 Ru1 N4 C1 -50.8(2)
N5 Ru1 N4 C1 124.4(2)
N1 Ru1 N4 C1 -130.8(10)
N6 Ru1 N4 C1 38.3(2)
C7 Ru1 N4 C5 28.0(2)
N7 Ru1 N4 C5 122.3(2)
N5 Ru1 N4 C5 -62.5(2)
N1 Ru1 N4 C5 42.3(12)
N6 Ru1 N4 C5 -148.6(2)
C7 Ru1 N5 C24 145(3)
N7 Ru1 N5 C24 -22(3)
N4 Ru1 N5 C24 -127(3)
N1 Ru1 N5 C24 57(3)
N6 Ru1 N5 C24 -36(3)
C7 Ru1 N6 C20 -2(3)
N7 Ru1 N6 C20 154.4(16)
N5 Ru1 N6 C20 -26.8(16)
N4 Ru1 N6 C20 65.4(16)
N1 Ru1 N6 C20 -115.4(16)
C7 Ru1 N7 C22 172.8(18)
N5 Ru1 N7 C22 -20(2)
N4 Ru1 N7 C22 85.1(18)
N1 Ru1 N7 C22 -99.3(18)
N6 Ru1 N7 C22 -5.7(18)
C5 N4 C1 C2 0.1(4)
Ru1 N4 C1 C2 173.6(2)
N4 C1 C2 C3 0.5(5)
C1 C2 C3 C4 -0.7(5)
C2 C3 C4 C5 0.5(5)
C1 N4 C5 C4 -0.3(4)
Ru1 N4 C5 C4 -173.5(2)
C1 N4 C5 C6 -179.3(2)
Ru1 N4 C5 C6 7.5(3)
C3 C4 C5 N4 0.0(4)
C3 C4 C5 C6 179.0(3)
C7 N3 C6 C5 48.0(3)
C8 N3 C6 C5 -135.7(3)
N4 C5 C6 N3 -50.6(3)
C4 C5 C6 N3 130.4(3)
C8 N3 C7 N2 0.4(3)
C6 N3 C7 N2 177.3(2)
C8 N3 C7 Ru1 -175.98(18)
C6 N3 C7 Ru1 0.9(4)
C13 N2 C7 N3 0.2(3)
C14 N2 C7 N3 178.1(2)
C13 N2 C7 Ru1 176.50(19)
C14 N2 C7 Ru1 -5.7(4)
N7 Ru1 C7 N3 -121.5(2)
N5 Ru1 C7 N3 59.6(2)
N4 Ru1 C7 N3 -32.7(2)
N1 Ru1 C7 N3 148.4(2)
N6 Ru1 C7 N3 34.6(16)
N7 Ru1 C7 N2 62.9(2)
N5 Ru1 C7 N2 -116.0(2)
N4 Ru1 C7 N2 151.7(2)
N1 Ru1 C7 N2 -27.2(2)
N6 Ru1 C7 N2 -141.0(14)
C7 N3 C8 C9 178.8(3)
C6 N3 C8 C9 2.1(5)
C7 N3 C8 C13 -0.9(3)
C6 N3 C8 C13 -177.6(2)
N3 C8 C9 C10 -179.6(3)
C13 C8 C9 C10 0.0(4)
C8 C9 C10 C11 -0.3(4)
C9 C10 C11 C12 0.4(5)
C10 C11 C12 C13 -0.1(5)
C11 C12 C13 C8 -0.2(4)
C11 C12 C13 N2 178.5(3)
C9 C8 C13 C12 0.2(4)
N3 C8 C13 C12 179.9(3)
C9 C8 C13 N2 -178.8(2)
N3 C8 C13 N2 0.9(3)
C7 N2 C13 C12 -179.6(3)
C14 N2 C13 C12 2.8(5)
C7 N2 C13 C8 -0.7(3)
C14 N2 C13 C8 -178.4(3)
C7 N2 C14 C15 50.1(3)
C13 N2 C14 C15 -132.5(3)
C19 N1 C15 C16 -0.2(4)
Ru1 N1 C15 C16 -176.6(2)
C19 N1 C15 C14 -177.5(2)
Ru1 N1 C15 C14 6.0(3)
N2 C14 C15 N1 -48.8(3)
N2 C14 C15 C16 133.8(3)
N1 C15 C16 C17 -1.1(4)
C14 C15 C16 C17 176.2(3)
C15 C16 C17 C18 1.0(5)
C16 C17 C18 C19 0.4(5)
C15 N1 C19 C18 1.6(4)
Ru1 N1 C19 C18 178.3(2)
C17 C18 C19 N1 -1.8(5)
Ru1 N6 C20 C21 25(20)
Ru1 N7 C22 C23 35(100)
Ru1 N5 C24 C25 177(100)
